data_1519821
loop_
_publ_author_name
'Tomkinson, N.'
'Coles, Simon J.'
'Hursthouse, Michael B.'

_publ_section_title
;
 C32H31BN2O2
;
_journal_name_full 'Crystal Structure Report Archive'
_journal_page_first 323
_journal_year 2007
_chemical_formula_sum 'C32 H31 B N2 O2'
_chemical_formula_weight 486.40
_space_group_IT_number 14
_symmetry_cell_setting monoclinic
_symmetry_space_group_name_Hall '-P 2yn'
_symmetry_space_group_name_H-M 'P 1 21/n 1'
_atom_sites_solution_hydrogens geom
_atom_sites_solution_primary direct
_atom_sites_solution_secondary difmap
_cell_angle_alpha 90.00
_cell_angle_beta 99.5870(10)
_cell_angle_gamma 90.00
_cell_formula_units_Z 4
_cell_length_a 9.31820(10)
_cell_length_b 15.1558(2)
_cell_length_c 18.9653(2)
_cell_measurement_reflns_used 32788
_cell_measurement_temperature 120(2)
_cell_measurement_theta_max 27.48
_cell_measurement_theta_min 2.91
_cell_volume 2640.96(5)
_computing_cell_refinement 'DENZO, COLLECT'
_computing_data_reduction 'DENZO, COLLECT'
_computing_molecular_graphics 'PLATON (Spek, 2003)'
_computing_structure_refinement 'SHELXL-97 (Sheldrick, 1997)'
_computing_structure_solution 'SHELXS-97 (Sheldrick, 1997)'
_diffrn_ambient_temperature 120(2)
_diffrn_detector_area_resol_mean 9.091
_diffrn_measured_fraction_theta_full 0.996
_diffrn_measured_fraction_theta_max 0.996
_diffrn_measurement_device_type 'Bruker-Nonius KappaCCD Area Detector'
_diffrn_measurement_method '\f and \w scans'
_diffrn_radiation_monochromator graphite
_diffrn_radiation_source 'Bruker-Nonius FR591 rotating anode'
_diffrn_radiation_type MoK\a
_diffrn_radiation_wavelength 0.71073
_diffrn_reflns_av_R_equivalents 0.0372
_diffrn_reflns_av_sigmaI/netI 0.0308
_diffrn_reflns_limit_h_max 12
_diffrn_reflns_limit_h_min -12
_diffrn_reflns_limit_k_max 19
_diffrn_reflns_limit_k_min -19
_diffrn_reflns_limit_l_max 24
_diffrn_reflns_limit_l_min -22
_diffrn_reflns_number 31895
_diffrn_reflns_theta_full 27.50
_diffrn_reflns_theta_max 27.50
_diffrn_reflns_theta_min 3.14
_exptl_absorpt_coefficient_mu 0.075
_exptl_absorpt_correction_T_max 0.9851
_exptl_absorpt_correction_T_min 0.9561
_exptl_absorpt_correction_type multi-scan
_exptl_absorpt_process_details 'SADABS V2.10 (Sheldrick, G.M., 2003)'
_exptl_crystal_colour colourless
_exptl_crystal_density_diffrn 1.223
_exptl_crystal_density_method 'not measured'
_exptl_crystal_description prism
_exptl_crystal_F_000 1032
_exptl_crystal_size_max 0.60
_exptl_crystal_size_mid 0.20
_exptl_crystal_size_min 0.20
_refine_diff_density_max 0.243
_refine_diff_density_min -0.205
_refine_diff_density_rms 0.039
_refine_ls_extinction_method none
_refine_ls_goodness_of_fit_ref 1.031
_refine_ls_hydrogen_treatment constr
_refine_ls_matrix_type full
_refine_ls_number_parameters 336
_refine_ls_number_reflns 6042
_refine_ls_number_restraints 0
_refine_ls_restrained_S_all 1.031
_refine_ls_R_factor_all 0.0522
_refine_ls_R_factor_gt 0.0406
_refine_ls_shift/su_max 0.048
_refine_ls_shift/su_mean 0.001
_refine_ls_structure_factor_coef Fsqd
_refine_ls_weighting_details 'calc w=1/[\s^2^(Fo^2^)+(0.0394P)^2^+1.0207P] where P=(Fo^2^+2Fc^2^)/3'
_refine_ls_weighting_scheme calc
_refine_ls_wR_factor_gt 0.0944
_refine_ls_wR_factor_ref 0.1008
_reflns_number_gt 5026
_reflns_number_total 6042
_reflns_threshold_expression >2sigma(I)
_cod_data_source_file eCrystal-323.cif
_cod_data_source_block 2007src0719
_cod_depositor_comments
;
Citation :
Tomkinson, N and Coles, Simon J. and Hursthouse, Michael B. (2007) 
University of Southampton, Crystal Structure Report Archive. 
(doi:10.5258/ecrystals/323)

More at:
http://ecrystals.chem.soton.ac.uk/323/
;
_cod_original_sg_symbol_H-M P21/n
_cod_database_code 1519821

loop_
_symmetry_equiv_pos_as_xyz
'x, y, z'
'-x+1/2, y+1/2, -z+1/2'
'-x, -y, -z'
'x-1/2, -y-1/2, z-1/2'

loop_
_atom_site_label
_atom_site_type_symbol
_atom_site_fract_x
_atom_site_fract_y
_atom_site_fract_z
_atom_site_U_iso_or_equiv
_atom_site_adp_type
_atom_site_occupancy
_atom_site_symmetry_multiplicity
_atom_site_calc_flag
_atom_site_refinement_flags
_atom_site_disorder_assembly
_atom_site_disorder_group
C1 C 0.66469(13) 0.05153(8) 0.21507(6) 0.0235(3) Uani 1 1 d . . .
C2 C 0.77794(15) 0.17386(10) 0.15700(8) 0.0349(3) Uani 1 1 d . . .
H2A H 0.7048 0.2101 0.1751 0.052 Uiso 1 1 calc R . .
H2B H 0.7681 0.1812 0.1051 0.052 Uiso 1 1 calc R . .
H2C H 0.8755 0.1925 0.1797 0.052 Uiso 1 1 calc R . .
C3 C 0.84027(15) 0.01593(10) 0.14105(8) 0.0358(3) Uani 1 1 d . . .
H3A H 0.8110 -0.0435 0.1532 0.054 Uiso 1 1 calc R . .
H3B H 0.9442 0.0242 0.1591 0.054 Uiso 1 1 calc R . .
H3C H 0.8219 0.0233 0.0890 0.054 Uiso 1 1 calc R . .
C4 C 0.35637(13) 0.06239(8) 0.24179(6) 0.0238(3) Uani 1 1 d . . .
H4 H 0.3364 0.0613 0.1910 0.029 Uiso 1 1 calc R . .
C5 C 0.25648(13) 0.03179(9) 0.28185(7) 0.0266(3) Uani 1 1 d . . .
H5 H 0.1661 0.0083 0.2589 0.032 Uiso 1 1 calc R . .
C6 C 0.28837(14) 0.03535(8) 0.35580(7) 0.0251(3) Uani 1 1 d . . .
H6 H 0.2196 0.0146 0.3837 0.030 Uiso 1 1 calc R . .
C7 C 0.42065(14) 0.06919(8) 0.38914(6) 0.0242(3) Uani 1 1 d . . .
H7 H 0.4430 0.0717 0.4398 0.029 Uiso 1 1 calc R . .
C8 C 0.51918(13) 0.09902(8) 0.34815(6) 0.0222(2) Uani 1 1 d . . .
H8 H 0.6105 0.1226 0.3697 0.027 Uiso 1 1 calc R . .
C9 C 0.18745(12) -0.20840(7) 0.36989(6) 0.0184(2) Uani 1 1 d . . .
C10 C 0.24717(13) -0.22930(8) 0.30831(6) 0.0225(2) Uani 1 1 d . . .
H10 H 0.3395 -0.2574 0.3141 0.027 Uiso 1 1 calc R . .
C11 C 0.17649(15) -0.21044(9) 0.23941(6) 0.0273(3) Uani 1 1 d . . .
H11 H 0.2213 -0.2250 0.1995 0.033 Uiso 1 1 calc R . .
C12 C 0.04060(15) -0.17041(9) 0.22890(7) 0.0285(3) Uani 1 1 d . . .
H12 H -0.0088 -0.1583 0.1819 0.034 Uiso 1 1 calc R . .
C13 C -0.02199(13) -0.14833(8) 0.28792(7) 0.0257(3) Uani 1 1 d . . .
H13 H -0.1145 -0.1203 0.2815 0.031 Uiso 1 1 calc R . .
C14 C 0.05069(12) -0.16722(8) 0.35690(6) 0.0212(2) Uani 1 1 d . . .
H14 H 0.0057 -0.1515 0.3965 0.025 Uiso 1 1 calc R . .
C15 C 0.20041(12) -0.20142(8) 0.51593(6) 0.0188(2) Uani 1 1 d . . .
C16 C 0.17140(12) -0.11069(8) 0.52099(6) 0.0212(2) Uani 1 1 d . . .
H16 H 0.1914 -0.0727 0.4840 0.025 Uiso 1 1 calc R . .
C17 C 0.11443(13) -0.07403(9) 0.57804(7) 0.0258(3) Uani 1 1 d . . .
H17 H 0.0945 -0.0126 0.5787 0.031 Uiso 1 1 calc R . .
C18 C 0.08694(13) -0.12734(10) 0.63379(7) 0.0293(3) Uani 1 1 d . . .
H18 H 0.0479 -0.1029 0.6727 0.035 Uiso 1 1 calc R . .
C19 C 0.11718(14) -0.21681(10) 0.63197(7) 0.0296(3) Uani 1 1 d . . .
H19 H 0.1007 -0.2538 0.6702 0.036 Uiso 1 1 calc R . .
C20 C 0.17186(13) -0.25259(9) 0.57395(6) 0.0243(3) Uani 1 1 d . . .
H20 H 0.1906 -0.3142 0.5736 0.029 Uiso 1 1 calc R . .
C21 C 0.24364(12) -0.35077(8) 0.44411(6) 0.0181(2) Uani 1 1 d . . .
C22 C 0.10099(13) -0.38412(8) 0.43990(6) 0.0214(2) Uani 1 1 d . . .
H22 H 0.0240 -0.3439 0.4429 0.026 Uiso 1 1 calc R . .
C23 C 0.06878(14) -0.47332(9) 0.43155(6) 0.0255(3) Uani 1 1 d . . .
H23 H -0.0288 -0.4929 0.4290 0.031 Uiso 1 1 calc R . .
C24 C 0.17847(15) -0.53408(8) 0.42698(7) 0.0287(3) Uani 1 1 d . . .
H24 H 0.1567 -0.5952 0.4215 0.034 Uiso 1 1 calc R . .
C25 C 0.32021(14) -0.50425(8) 0.43054(7) 0.0265(3) Uani 1 1 d . . .
H25 H 0.3963 -0.5450 0.4274 0.032 Uiso 1 1 calc R . .
C26 C 0.35115(13) -0.41395(8) 0.43876(6) 0.0212(2) Uani 1 1 d . . .
H26 H 0.4488 -0.3948 0.4408 0.025 Uiso 1 1 calc R . .
C27 C 0.44479(12) -0.21768(7) 0.46244(6) 0.0183(2) Uani 1 1 d . . .
C28 C 0.54199(13) -0.25581(8) 0.51914(6) 0.0214(2) Uani 1 1 d . . .
H28 H 0.5053 -0.2972 0.5493 0.026 Uiso 1 1 calc R . .
C29 C 0.68975(13) -0.23516(9) 0.53272(6) 0.0252(3) Uani 1 1 d . . .
H29 H 0.7515 -0.2629 0.5713 0.030 Uiso 1 1 calc R . .
C30 C 0.74757(13) -0.17431(9) 0.49038(7) 0.0273(3) Uani 1 1 d . . .
H30 H 0.8484 -0.1604 0.4994 0.033 Uiso 1 1 calc R . .
C31 C 0.65515(13) -0.13428(9) 0.43478(7) 0.0261(3) Uani 1 1 d . . .
H31 H 0.6924 -0.0919 0.4056 0.031 Uiso 1 1 calc R . .
C32 C 0.50741(13) -0.15598(8) 0.42150(6) 0.0216(2) Uani 1 1 d . . .
H32 H 0.4465 -0.1276 0.3830 0.026 Uiso 1 1 calc R . .
B1 B 0.27039(13) -0.24321(9) 0.44870(7) 0.0174(2) Uani 1 1 d . . .
N1 N 0.48269(10) 0.09385(6) 0.27688(5) 0.0193(2) Uani 1 1 d . . .
N2 N 0.75627(11) 0.08121(8) 0.17368(6) 0.0270(2) Uani 1 1 d . . .
O1 O 0.58316(9) 0.12447(6) 0.23635(4) 0.02400(19) Uani 1 1 d . . .
O2 O 0.64371(10) -0.02233(6) 0.23395(5) 0.0307(2) Uani 1 1 d . . .

loop_
_atom_site_aniso_label
_atom_site_aniso_U_11
_atom_site_aniso_U_22
_atom_site_aniso_U_33
_atom_site_aniso_U_23
_atom_site_aniso_U_13
_atom_site_aniso_U_12
C1 0.0188(6) 0.0291(7) 0.0225(6) 0.0045(5) 0.0033(4) 0.0038(5)
C2 0.0300(7) 0.0380(8) 0.0391(8) 0.0113(6) 0.0129(6) -0.0026(6)
C3 0.0282(7) 0.0444(8) 0.0383(7) 0.0094(6) 0.0157(6) 0.0115(6)
C4 0.0211(6) 0.0301(7) 0.0195(5) -0.0019(5) 0.0011(4) -0.0003(5)
C5 0.0209(6) 0.0306(7) 0.0284(6) -0.0048(5) 0.0039(5) -0.0043(5)
C6 0.0265(6) 0.0236(6) 0.0278(6) 0.0021(5) 0.0116(5) 0.0016(5)
C7 0.0294(6) 0.0250(6) 0.0184(5) -0.0003(5) 0.0048(5) 0.0055(5)
C8 0.0211(6) 0.0231(6) 0.0210(6) -0.0029(5) -0.0002(4) 0.0030(5)
C9 0.0193(5) 0.0167(5) 0.0191(5) 0.0004(4) 0.0026(4) -0.0021(4)
C10 0.0230(6) 0.0232(6) 0.0217(6) -0.0003(5) 0.0048(4) 0.0013(5)
C11 0.0377(7) 0.0259(6) 0.0190(6) -0.0015(5) 0.0063(5) -0.0009(5)
C12 0.0374(7) 0.0264(7) 0.0187(6) 0.0025(5) -0.0043(5) 0.0000(5)
C13 0.0226(6) 0.0240(6) 0.0284(6) 0.0023(5) -0.0025(5) 0.0024(5)
C14 0.0207(6) 0.0212(6) 0.0215(6) -0.0001(5) 0.0029(4) -0.0004(5)
C15 0.0138(5) 0.0242(6) 0.0178(5) -0.0008(4) 0.0010(4) 0.0003(4)
C16 0.0176(5) 0.0243(6) 0.0210(5) -0.0015(5) 0.0008(4) 0.0007(4)
C17 0.0178(6) 0.0293(7) 0.0289(6) -0.0094(5) -0.0003(5) 0.0032(5)
C18 0.0188(6) 0.0460(8) 0.0236(6) -0.0118(6) 0.0053(5) 0.0004(5)
C19 0.0279(6) 0.0420(8) 0.0200(6) -0.0004(5) 0.0070(5) -0.0033(6)
C20 0.0246(6) 0.0272(6) 0.0213(6) 0.0003(5) 0.0045(5) 0.0007(5)
C21 0.0193(5) 0.0211(6) 0.0136(5) 0.0015(4) 0.0022(4) 0.0007(4)
C22 0.0206(6) 0.0258(6) 0.0182(5) 0.0006(5) 0.0043(4) -0.0004(5)
C23 0.0266(6) 0.0305(7) 0.0194(6) 0.0028(5) 0.0040(5) -0.0084(5)
C24 0.0392(7) 0.0199(6) 0.0262(6) 0.0023(5) 0.0032(5) -0.0061(5)
C25 0.0316(7) 0.0213(6) 0.0259(6) 0.0009(5) 0.0027(5) 0.0045(5)
C26 0.0208(6) 0.0226(6) 0.0199(5) 0.0013(5) 0.0025(4) 0.0011(5)
C27 0.0185(5) 0.0179(5) 0.0190(5) -0.0041(4) 0.0042(4) 0.0019(4)
C28 0.0225(6) 0.0220(6) 0.0197(5) -0.0017(5) 0.0030(4) 0.0014(5)
C29 0.0210(6) 0.0296(7) 0.0234(6) -0.0060(5) -0.0014(5) 0.0058(5)
C30 0.0172(6) 0.0346(7) 0.0302(6) -0.0118(5) 0.0047(5) -0.0024(5)
C31 0.0243(6) 0.0266(6) 0.0291(6) -0.0034(5) 0.0090(5) -0.0058(5)
C32 0.0214(6) 0.0206(6) 0.0229(6) -0.0004(5) 0.0038(4) 0.0005(4)
B1 0.0159(6) 0.0198(6) 0.0168(6) 0.0006(5) 0.0033(4) 0.0007(5)
N1 0.0176(5) 0.0209(5) 0.0201(5) 0.0015(4) 0.0057(4) 0.0005(4)
N2 0.0213(5) 0.0336(6) 0.0277(5) 0.0080(5) 0.0088(4) 0.0039(4)
O1 0.0219(4) 0.0249(4) 0.0275(4) 0.0046(4) 0.0107(3) -0.0004(3)
O2 0.0297(5) 0.0281(5) 0.0375(5) 0.0104(4) 0.0145(4) 0.0072(4)

loop_
_atom_type_symbol
_atom_type_description
_atom_type_scat_dispersion_real
_atom_type_scat_dispersion_imag
_atom_type_scat_source
C C 0.0033 0.0016 'International Tables Vol C Tables 4.2.6.8 and 6.1.1.4'
H H 0.0000 0.0000 'International Tables Vol C Tables 4.2.6.8 and 6.1.1.4'
B B 0.0013 0.0007 'International Tables Vol C Tables 4.2.6.8 and 6.1.1.4'
N N 0.0061 0.0033 'International Tables Vol C Tables 4.2.6.8 and 6.1.1.4'
O O 0.0106 0.0060 'International Tables Vol C Tables 4.2.6.8 and 6.1.1.4'

loop_
_geom_angle_atom_site_label_1
_geom_angle_atom_site_label_2
_geom_angle_atom_site_label_3
_geom_angle
_geom_angle_site_symmetry_1
_geom_angle_site_symmetry_3
O2 C1 N2 130.04(12) . .
O2 C1 O1 120.88(10) . .
N2 C1 O1 109.07(10) . .
N1 C4 C5 117.69(11) . .
C4 C5 C6 119.66(11) . .
C5 C6 C7 120.04(11) . .
C8 C7 C6 119.37(11) . .
N1 C8 C7 118.04(11) . .
C14 C9 C10 115.23(10) . .
C14 C9 B1 125.15(10) . .
C10 C9 B1 119.21(10) . .
C11 C10 C9 122.75(11) . .
C12 C11 C10 120.14(11) . .
C11 C12 C13 119.08(11) . .
C12 C13 C14 120.15(11) . .
C13 C14 C9 122.63(11) . .
C16 C15 C20 114.94(11) . .
C16 C15 B1 122.14(10) . .
C20 C15 B1 122.85(10) . .
C17 C16 C15 122.90(12) . .
C18 C17 C16 120.03(12) . .
C19 C18 C17 119.09(11) . .
C18 C19 C20 120.10(12) . .
C19 C20 C15 122.90(12) . .
C26 C21 C22 115.39(11) . .
C26 C21 B1 125.14(10) . .
C22 C21 B1 119.30(10) . .
C23 C22 C21 122.60(11) . .
C22 C23 C24 120.36(11) . .
C25 C24 C23 119.04(12) . .
C24 C25 C26 120.01(12) . .
C21 C26 C25 122.60(11) . .
C32 C27 C28 114.95(10) . .
C32 C27 B1 123.97(10) . .
C28 C27 B1 121.05(10) . .
C29 C28 C27 122.59(11) . .
C30 C29 C28 120.57(11) . .
C31 C30 C29 118.62(11) . .
C30 C31 C32 120.21(12) . .
C31 C32 C27 123.04(11) . .
C27 B1 C21 112.13(9) . .
C27 B1 C9 111.64(9) . .
C21 B1 C9 102.96(9) . .
C27 B1 C15 107.06(9) . .
C21 B1 C15 110.12(9) . .
C9 B1 C15 113.01(9) . .
C8 N1 C4 125.19(10) . .
C8 N1 O1 117.28(9) . .
C4 N1 O1 117.53(9) . .
C1 N2 C2 125.32(11) . .
C1 N2 C3 117.54(11) . .
C2 N2 C3 117.12(11) . .
N1 O1 C1 109.61(8) . .

loop_
_geom_bond_atom_site_label_1
_geom_bond_atom_site_label_2
_geom_bond_distance
_geom_bond_site_symmetry_2
C1 O2 1.2012(15) .
C1 N2 1.3303(16) .
C1 O1 1.4368(15) .
C2 N2 1.4608(18) .
C3 N2 1.4614(17) .
C4 N1 1.3397(15) .
C4 C5 1.3764(17) .
C5 C6 1.3853(18) .
C6 C7 1.3866(18) .
C7 C8 1.3746(17) .
C8 N1 1.3400(15) .
C9 C14 1.4034(16) .
C9 C10 1.4109(16) .
C9 B1 1.6506(16) .
C10 C11 1.3916(17) .
C11 C12 1.3883(19) .
C12 C13 1.3865(18) .
C13 C14 1.3989(16) .
C15 C16 1.4077(17) .
C15 C20 1.4073(16) .
C15 B1 1.6521(16) .
C16 C17 1.3974(16) .
C17 C18 1.3881(19) .
C18 C19 1.387(2) .
C19 C20 1.3970(17) .
C21 C26 1.4016(16) .
C21 C22 1.4119(16) .
C21 B1 1.6493(17) .
C22 C23 1.3882(18) .
C23 C24 1.3891(19) .
C24 C25 1.3870(19) .
C25 C26 1.4019(17) .
C27 C32 1.4030(16) .
C27 C28 1.4094(16) .
C27 B1 1.6485(16) .
C28 C29 1.3935(17) .
C29 C30 1.3892(19) .
C30 C31 1.3853(18) .
C31 C32 1.3970(17) .
N1 O1 1.3865(12) .
